data_7037981
loop_
_publ_author_name
'Tay, Boon Ying'
'Wang, Cun'
'Phua, Pim Huat'
'Stubbs, Ludger Paul'
'Huynh, Han Vinh'

_publ_section_title
;
 Selective hydrogenation of levulinic acid to \g-valerolactone using in
 situ generated ruthenium nanoparticles derived from Ru-NHC complexes.
;
_journal_issue 8
_journal_name_full 'Dalton transactions (Cambridge, England : 2003)'
_journal_page_first 3558
_journal_page_last 3563
_journal_paper_doi 10.1039/c5dt03366g
_journal_volume 45
_journal_year 2016
_chemical_formula_sum 'C23 H32 Cl2 N2 Ru'
_chemical_formula_weight 508.48
_chemical_name_systematic
; 
 ? 
;
_space_group_IT_number 2
_symmetry_cell_setting triclinic
_symmetry_space_group_name_Hall '-P 1'
_symmetry_space_group_name_H-M 'P -1'
_atom_sites_solution_hydrogens geom
_atom_sites_solution_primary direct
_atom_sites_solution_secondary difmap
_audit_creation_method SHELXL-97
_audit_update_record
;
2014-04-04 deposited with the CCDC.
2016-01-12 downloaded from the CCDC.
;
_cell_angle_alpha 87.35(3)
_cell_angle_beta 84.96(3)
_cell_angle_gamma 71.80(3)
_cell_formula_units_Z 2
_cell_length_a 7.1962(14)
_cell_length_b 10.047(2)
_cell_length_c 16.148(3)
_cell_measurement_reflns_used 3166
_cell_measurement_temperature 115.1500
_cell_measurement_theta_max 30.9422
_cell_measurement_theta_min 2.4601
_cell_volume 1104.6(4)
_computing_cell_refinement 'CrystalClear (Rigaku Inc., 2008)'
_computing_data_collection 'CrystalClear (Rigaku Inc., 2008)'
_computing_data_reduction 'CrystalClear (Rigaku Inc., 2008)'
_computing_molecular_graphics 'Bruker SHELXTL'
_computing_publication_material 'Bruker SHELXTL'
_computing_structure_refinement 'SHELXL-97 (Sheldrick, 1997)'
_computing_structure_solution 'SHELXS-97 (Sheldrick, 1990)'
_diffrn_ambient_temperature 115.1500
_diffrn_detector_area_resol_mean 28.5714
_diffrn_measured_fraction_theta_full 0.952
_diffrn_measured_fraction_theta_max 0.952
_diffrn_measurement_device_type 'Saturn70 (2x2 bin mode)'
_diffrn_measurement_method dtprofit.ref
_diffrn_radiation_monochromator graphite
_diffrn_radiation_source 'fine-focus sealed tube'
_diffrn_radiation_type MoK\a
_diffrn_radiation_wavelength 0.71073
_diffrn_reflns_av_R_equivalents 0.0852
_diffrn_reflns_av_sigmaI/netI 0.0775
_diffrn_reflns_limit_h_max 8
_diffrn_reflns_limit_h_min -9
_diffrn_reflns_limit_k_max 12
_diffrn_reflns_limit_k_min -13
_diffrn_reflns_limit_l_max 21
_diffrn_reflns_limit_l_min -21
_diffrn_reflns_number 13014
_diffrn_reflns_theta_full 28.28
_diffrn_reflns_theta_max 28.28
_diffrn_reflns_theta_min 2.13
_exptl_absorpt_coefficient_mu 0.963
_exptl_absorpt_correction_type none
_exptl_crystal_colour Orange
_exptl_crystal_density_diffrn 1.529
_exptl_crystal_density_method 'not measured'
_exptl_crystal_description Block
_exptl_crystal_F_000 524
_exptl_crystal_size_max 0.2000
_exptl_crystal_size_mid 0.2000
_exptl_crystal_size_min 0.2000
_refine_diff_density_max 4.982
_refine_diff_density_min -2.378
_refine_diff_density_rms 0.316
_refine_ls_extinction_coef 0.021(7)
_refine_ls_extinction_expression Fc^*^=kFc[1+0.001xFc^2^\l^3^/sin(2\q)]^-1/4^
_refine_ls_extinction_method SHELXL
_refine_ls_goodness_of_fit_ref 1.679
_refine_ls_hydrogen_treatment mixed
_refine_ls_matrix_type full
_refine_ls_number_parameters 261
_refine_ls_number_reflns 5240
_refine_ls_number_restraints 0
_refine_ls_restrained_S_all 1.679
_refine_ls_R_factor_all 0.1367
_refine_ls_R_factor_gt 0.1282
_refine_ls_shift/su_max 0.001
_refine_ls_shift/su_mean 0.000
_refine_ls_structure_factor_coef Fsqd
_refine_ls_weighting_details 'calc w=1/[\s^2^(Fo^2^)+(0.2000P)^2^+0.0000P] where P=(Fo^2^+2Fc^2^)/3'
_refine_ls_weighting_scheme calc
_refine_ls_wR_factor_gt 0.3952
_refine_ls_wR_factor_ref 0.4074
_reflns_number_gt 4548
_reflns_number_total 5240
_reflns_threshold_expression >2sigma(I)
_cod_data_source_file c5dt03366g2.cif
_cod_data_source_block BY69
_cod_depositor_comments
;
The following automatic conversions were performed:

'_symmetry_cell_setting' value 'Triclinic' changed to 'triclinic'
according to
/usr/data/users/saulius/crontab/automatic-downloads/rss-feeds/RSC/lib/dictionaries/cif_core.dic
dictionary named 'cif_core.dic' version 2.4.2 from 2011-04-26.

Automatic conversion script
Id: cif_fix_values 4268 2015-11-12 08:31:59Z antanas 

 Adding full bibliography for 7037980--7037982.cif.
;
_cod_original_sg_symbol_H-M P-1
_cod_database_code 7037981

loop_
_symmetry_equiv_pos_as_xyz
'x, y, z'
'-x, -y, -z'

loop_
_atom_site_label
_atom_site_type_symbol
_atom_site_fract_x
_atom_site_fract_y
_atom_site_fract_z
_atom_site_U_iso_or_equiv
_atom_site_adp_type
_atom_site_occupancy
_atom_site_symmetry_multiplicity
_atom_site_calc_flag
_atom_site_refinement_flags
C1 C 0.2111(10) 1.0440(7) 0.4197(4) 0.0377(13) Uani 1 1 d .
C2 C 0.1852(11) 1.1451(8) 0.4813(4) 0.0415(15) Uani 1 1 d .
H2 H 0.1511 1.2401 0.4673 0.050 Uiso 1 1 calc R
C3 C 0.2115(10) 1.1002(8) 0.5621(4) 0.0413(15) Uani 1 1 d .
H3 H 0.1893 1.1657 0.6036 0.050 Uiso 1 1 calc R
C4 C 0.2732(11) 0.9524(8) 0.5837(4) 0.0424(15) Uani 1 1 d .
H4 H 0.2925 0.9245 0.6389 0.051 Uiso 1 1 calc R
C5 C 0.3039(11) 0.8530(9) 0.5246(4) 0.0433(17) Uani 1 1 d .
H5 H 0.3442 0.7579 0.5381 0.052 Uiso 1 1 calc R
C6 C 0.2712(9) 0.9020(7) 0.4414(4) 0.0349(13) Uani 1 1 d .
C7 C 0.2313(10) 0.9224(8) 0.3022(4) 0.0375(13) Uani 1 1 d .
C8 C 0.1522(11) 1.1892(7) 0.2853(4) 0.0404(14) Uani 1 1 d .
H8 H 0.1486 1.1673 0.2271 0.048 Uiso 1 1 calc R
C9 C -0.0437(13) 1.2955(8) 0.3114(5) 0.0505(18) Uani 1 1 d .
H9A H -0.1470 1.2553 0.3068 0.076 Uiso 1 1 calc R
H9B H -0.0640 1.3774 0.2759 0.076 Uiso 1 1 calc R
H9C H -0.0440 1.3211 0.3680 0.076 Uiso 1 1 calc R
C10 C 0.3228(13) 1.2485(9) 0.2896(6) 0.0524(19) Uani 1 1 d .
H10A H 0.3264 1.2757 0.3455 0.079 Uiso 1 1 calc R
H10B H 0.3052 1.3287 0.2530 0.079 Uiso 1 1 calc R
H10C H 0.4440 1.1782 0.2731 0.079 Uiso 1 1 calc R
C11 C 0.3647(11) 0.6774(7) 0.3594(4) 0.0399(14) Uani 1 1 d .
H11 H 0.3623 0.6554 0.3010 0.048 Uiso 1 1 calc R
C12 C 0.5764(12) 0.6258(9) 0.3800(5) 0.0468(16) Uani 1 1 d .
H12A H 0.6504 0.6752 0.3459 0.070 Uiso 1 1 calc R
H12B H 0.6293 0.5272 0.3698 0.070 Uiso 1 1 calc R
H12C H 0.5839 0.6423 0.4375 0.070 Uiso 1 1 calc R
C13 C 0.2366(13) 0.6008(8) 0.4120(5) 0.0497(17) Uani 1 1 d .
H13A H 0.2416 0.6156 0.4700 0.075 Uiso 1 1 calc R
H13B H 0.2855 0.5023 0.4013 0.075 Uiso 1 1 calc R
H13C H 0.1033 0.6373 0.3974 0.075 Uiso 1 1 calc R
C14 C 0.4544(11) 0.9711(10) 0.1320(5) 0.0476(17) Uani 1 1 d .
H14 H 0.4748 1.0464 0.1629 0.057 Uiso 1 1 calc R
C15 C 0.5414(11) 0.8281(10) 0.1580(5) 0.0517(19) Uani 1 1 d .
H15 H 0.6206 0.8078 0.2061 0.062 Uiso 1 1 calc R
C16 C 0.4868(12) 0.7188(10) 0.1244(4) 0.0491(18) Uani 1 1 d .
C17 C 0.3397(11) 0.7552(8) 0.0638(4) 0.0451(16) Uani 1 1 d .
H17 H 0.2813 0.6846 0.0485 0.054 Uiso 1 1 calc R
C18 C 0.2546(11) 0.8961(9) 0.0397(4) 0.0447(16) Uani 1 1 d .
H18 H 0.1384 0.9218 0.0078 0.054 Uiso 1 1 calc R
C19 C 0.2119(13) 1.1584(9) 0.0480(5) 0.058(2) Uani 1 1 d .
H19A H 0.0760 1.1715 0.0414 0.086 Uiso 1 1 calc R
H19B H 0.2743 1.1795 -0.0038 0.086 Uiso 1 1 calc R
H19C H 0.2222 1.2196 0.0900 0.086 Uiso 1 1 calc R
C20 C 0.5935(16) 0.5652(12) 0.1456(5) 0.072(3) Uani 1 1 d .
H20 H 0.6164 0.5589 0.2048 0.087 Uiso 1 1 calc R
C21 C 0.4820(19) 0.4641(10) 0.1305(7) 0.081(4) Uani 1 1 d .
H21A H 0.3529 0.4962 0.1583 0.122 Uiso 1 1 calc R
H21B H 0.5506 0.3727 0.1518 0.122 Uiso 1 1 calc R
H21C H 0.4720 0.4593 0.0719 0.122 Uiso 1 1 calc R
C22 C 0.7976(14) 0.5262(12) 0.0952(6) 0.070(3) Uani 1 1 d .
H22A H 0.8810 0.4393 0.1164 0.105 Uiso 1 1 calc R
H22B H 0.8562 0.5988 0.1004 0.105 Uiso 1 1 calc R
H22C H 0.7810 0.5165 0.0376 0.105 Uiso 1 1 calc R
C23 C 0.3136(12) 1.0043(8) 0.0742(5) 0.0478(17) Uani 1 1 d .
Cl1 Cl -0.1132(3) 1.0504(2) 0.18077(11) 0.0436(5) Uani 1 1 d .
Cl2 Cl 0.0388(3) 0.7165(2) 0.22418(11) 0.0471(5) Uani 1 1 d .
N1 N 0.1879(9) 1.0542(7) 0.3348(4) 0.0385(13) Uani 1 1 d .
N2 N 0.2801(9) 0.8308(6) 0.3667(3) 0.0370(12) Uani 1 1 d .
Ru1 Ru 0.21801(7) 0.88054(6) 0.17837(3) 0.0399(4) Uani 1 1 d .

loop_
_atom_site_aniso_label
_atom_site_aniso_U_11
_atom_site_aniso_U_22
_atom_site_aniso_U_33
_atom_site_aniso_U_23
_atom_site_aniso_U_13
_atom_site_aniso_U_12
C1 0.029(3) 0.032(3) 0.046(3) -0.003(2) 0.003(2) -0.001(3)
C2 0.042(4) 0.034(3) 0.043(3) -0.011(3) 0.001(3) -0.004(3)
C3 0.030(3) 0.048(4) 0.043(3) -0.012(3) -0.002(2) -0.005(3)
C4 0.036(4) 0.046(4) 0.041(3) -0.003(3) -0.004(3) -0.005(3)
C5 0.032(4) 0.050(4) 0.049(4) -0.011(3) 0.007(3) -0.015(3)
C6 0.023(3) 0.029(3) 0.046(3) -0.007(2) 0.002(2) 0.001(2)
C7 0.024(3) 0.036(3) 0.044(3) -0.006(2) -0.001(2) 0.004(3)
C8 0.037(3) 0.033(3) 0.043(3) -0.003(2) 0.004(3) -0.001(3)
C9 0.048(5) 0.037(4) 0.053(4) -0.001(3) 0.002(3) 0.006(3)
C10 0.046(4) 0.039(4) 0.067(5) -0.001(3) 0.012(3) -0.010(3)
C11 0.037(3) 0.027(3) 0.051(4) -0.006(2) -0.003(3) -0.003(3)
C12 0.041(4) 0.040(4) 0.052(4) -0.009(3) -0.004(3) 0.000(3)
C13 0.055(5) 0.035(4) 0.053(4) -0.005(3) 0.003(3) -0.007(3)
C14 0.024(3) 0.065(5) 0.051(4) -0.013(3) 0.004(3) -0.010(3)
C15 0.027(4) 0.063(5) 0.055(4) -0.018(3) -0.004(3) 0.003(3)
C16 0.036(4) 0.060(5) 0.038(3) -0.013(3) 0.005(3) 0.004(3)
C17 0.042(4) 0.038(4) 0.043(3) -0.006(3) 0.001(3) 0.005(3)
C18 0.034(4) 0.054(5) 0.034(3) 0.000(3) -0.002(3) 0.002(3)
C19 0.057(5) 0.045(5) 0.056(4) -0.008(3) 0.018(4) 0.000(4)
C20 0.064(6) 0.069(6) 0.043(4) 0.001(4) 0.001(4) 0.036(5)
C21 0.087(8) 0.039(5) 0.083(6) 0.021(4) 0.035(6) 0.014(5)
C22 0.046(5) 0.067(6) 0.070(5) -0.023(4) -0.005(4) 0.024(4)
C23 0.042(4) 0.035(4) 0.053(4) -0.009(3) 0.012(3) 0.004(3)
Cl1 0.0296(9) 0.0511(11) 0.0396(9) -0.0032(7) -0.0017(6) 0.0027(7)
Cl2 0.0369(10) 0.0481(11) 0.0539(10) -0.0117(8) -0.0014(7) -0.0089(8)
N1 0.030(3) 0.034(3) 0.041(3) -0.002(2) 0.007(2) 0.002(2)
N2 0.034(3) 0.030(3) 0.043(3) -0.007(2) 0.001(2) -0.004(2)
Ru1 0.0308(5) 0.0409(5) 0.0401(5) -0.0072(3) -0.0005(3) 0.0004(3)

loop_
_atom_type_symbol
_atom_type_description
_atom_type_scat_dispersion_real
_atom_type_scat_dispersion_imag
_atom_type_scat_source
C C 0.0033 0.0016 'International Tables Vol C Tables 4.2.6.8 and 6.1.1.4'
H H 0.0000 0.0000 'International Tables Vol C Tables 4.2.6.8 and 6.1.1.4'
N N 0.0061 0.0033 'International Tables Vol C Tables 4.2.6.8 and 6.1.1.4'
Cl Cl 0.1484 0.1585 'International Tables Vol C Tables 4.2.6.8 and 6.1.1.4'
Ru Ru -1.2594 0.8363 'International Tables Vol C Tables 4.2.6.8 and 6.1.1.4'

loop_
_geom_angle_atom_site_label_1
_geom_angle_atom_site_label_2
_geom_angle_atom_site_label_3
_geom_angle
N1 C1 C6 107.3(6)
N1 C1 C2 132.9(6)
C6 C1 C2 119.8(6)
C3 C2 C1 118.5(7)
C2 C3 C4 121.0(6)
C5 C4 C3 121.2(6)
C4 C5 C6 116.9(7)
C1 C6 N2 105.4(6)
C1 C6 C5 122.5(7)
N2 C6 C5 132.1(6)
N2 C7 N1 106.1(6)
N2 C7 Ru1 128.6(5)
N1 C7 Ru1 125.3(5)
N1 C8 C9 112.4(5)
N1 C8 C10 110.4(6)
C9 C8 C10 111.9(6)
N2 C11 C12 112.0(6)
N2 C11 C13 111.0(6)
C12 C11 C13 112.2(6)
C23 C14 C15 120.2(8)
C23 C14 Ru1 72.1(4)
C15 C14 Ru1 70.8(4)
C16 C15 C14 120.5(7)
C16 C15 Ru1 72.2(4)
C14 C15 Ru1 71.5(4)
C15 C16 C17 118.6(8)
C15 C16 C20 120.6(8)
C17 C16 C20 120.6(8)
C15 C16 Ru1 70.6(5)
C17 C16 Ru1 71.1(4)
C20 C16 Ru1 134.6(6)
C18 C17 C16 120.1(8)
C18 C17 Ru1 71.5(4)
C16 C17 Ru1 71.0(4)
C17 C18 C23 120.2(7)
C17 C18 Ru1 71.9(4)
C23 C18 Ru1 71.2(4)
C21 C20 C16 114.8(9)
C21 C20 C22 111.9(9)
C16 C20 C22 106.9(9)
C14 C23 C18 120.4(7)
C14 C23 C19 121.1(8)
C18 C23 C19 118.5(7)
C14 C23 Ru1 71.6(4)
C18 C23 Ru1 71.4(4)
C19 C23 Ru1 127.8(5)
C7 N1 C1 110.2(5)
C7 N1 C8 125.7(6)
C1 N1 C8 123.4(6)
C7 N2 C6 111.0(6)
C7 N2 C11 125.1(6)
C6 N2 C11 123.1(6)
C7 Ru1 C15 90.2(3)
C7 Ru1 C14 94.2(3)
C15 Ru1 C14 37.7(3)
C7 Ru1 C23 122.0(3)
C15 Ru1 C23 66.8(3)
C14 Ru1 C23 36.3(3)
C7 Ru1 C18 159.4(3)
C15 Ru1 C18 79.3(3)
C14 Ru1 C18 66.7(3)
C23 Ru1 C18 37.5(3)
C7 Ru1 C16 113.7(3)
C15 Ru1 C16 37.2(3)
C14 Ru1 C16 67.4(3)
C23 Ru1 C16 79.4(3)
C18 Ru1 C16 67.3(3)
C7 Ru1 C17 151.3(3)
C15 Ru1 C17 67.4(3)
C14 Ru1 C17 79.1(3)
C23 Ru1 C17 66.8(3)
C18 Ru1 C17 36.6(3)
C16 Ru1 C17 37.9(3)
C7 Ru1 Cl2 89.0(2)
C15 Ru1 Cl2 125.7(3)
C14 Ru1 Cl2 163.0(3)
C23 Ru1 Cl2 148.0(2)
C18 Ru1 Cl2 111.5(2)
C16 Ru1 Cl2 95.9(2)
C17 Ru1 Cl2 90.0(2)
C7 Ru1 Cl1 89.49(19)
C15 Ru1 Cl1 151.2(3)
C14 Ru1 Cl1 113.7(2)
C23 Ru1 Cl1 89.2(2)
C18 Ru1 Cl1 91.4(2)
C16 Ru1 Cl1 156.8(2)
C17 Ru1 Cl1 118.9(2)
Cl2 Ru1 Cl1 83.06(7)

loop_
_geom_bond_atom_site_label_1
_geom_bond_atom_site_label_2
_geom_bond_distance
C1 N1 1.391(9)
C1 C6 1.393(9)
C1 C2 1.414(9)
C2 C3 1.369(9)
C3 C4 1.446(10)
C4 C5 1.368(11)
C5 C6 1.422(10)
C6 N2 1.417(8)
C7 N2 1.352(9)
C7 N1 1.380(9)
C7 Ru1 2.079(7)
C8 N1 1.504(9)
C8 C9 1.517(10)
C8 C10 1.530(11)
C11 N2 1.476(9)
C11 C12 1.510(11)
C11 C13 1.552(10)
C14 C23 1.391(12)
C14 C15 1.436(13)
C14 Ru1 2.227(7)
C15 C16 1.420(12)
C15 Ru1 2.217(8)
C16 C17 1.456(11)
C16 C20 1.532(13)
C16 Ru1 2.239(8)
C17 C18 1.407(10)
C17 Ru1 2.241(7)
C18 C23 1.435(12)
C18 Ru1 2.236(6)
C19 C23 1.548(11)
C20 C21 1.517(19)
C20 C22 1.560(14)
C23 Ru1 2.233(8)
Cl1 Ru1 2.458(2)
Cl2 Ru1 2.444(2)
